data_2217521
loop_
_publ_author_name
'Xin-Yu Tang'
'Xi-Long Yan'
'Ping Zhang'
'Ling Qin'
'Yueguang Yin'

_publ_section_title
;
 (<i>S</i>)-1-Hydroxypropan-2-aminium
 (2<i>R</i>,3<i>R</i>)-3-carboxy-2,3-dihydroxypropanoate monohydrate
;
_journal_coeditor_code HB2687
_journal_issue 2
_journal_name_full 'Acta Crystallographica Section E'
_journal_page_first o422
_journal_page_last o422
_journal_paper_doi 10.1107/S1600536808000391
_journal_volume 64
_journal_year 2008
_chemical_formula_moiety 'C3 H10 N O 1+, C4 H5 O6 1-, H2 O'
_chemical_formula_sum 'C7 H17 N O8'
_chemical_formula_weight 243.22
_chemical_name_systematic
;
 (S)-1-hydroxypropan-2-aminium (2R,3R)-3-carboxy
-2,3-dihydroxypropanoate monohydrate
;
_space_group_IT_number 19
_symmetry_cell_setting orthorhombic
_symmetry_space_group_name_Hall 'P 2ac 2ab'
_symmetry_space_group_name_H-M 'P 21 21 21'
_atom_sites_solution_hydrogens 'difmap (N-H and O-H) and geom (C-H)'
_atom_sites_solution_primary direct
_atom_sites_solution_secondary difmap
_audit_creation_method SHELXL-97
_cell_angle_alpha 90.00
_cell_angle_beta 90.00
_cell_angle_gamma 90.00
_cell_formula_units_Z 4
_cell_length_a 7.533(2)
_cell_length_b 7.701(2)
_cell_length_c 19.288(5)
_cell_measurement_reflns_used 3930
_cell_measurement_temperature 294(2)
_cell_measurement_theta_max 26.38
_cell_measurement_theta_min 2.85
_cell_volume 1118.9(5)
_computing_cell_refinement 'SAINT (Bruker, 1997)'
_computing_data_collection 'SMART (Bruker, 1997)'
_computing_data_reduction 'SAINT (Bruker, 1997)'
_computing_molecular_graphics 'SHELXTL (Bruker, 1997)'
_computing_publication_material 'SHELXTL (Bruker, 1997)'
_computing_structure_refinement 'SHELXL97 (Sheldrick, 2008)'
_computing_structure_solution 'SHELXS97 (Sheldrick, 2008)'
_diffrn_ambient_temperature 294(2)
_diffrn_measured_fraction_theta_full 0.999
_diffrn_measured_fraction_theta_max 0.999
_diffrn_measurement_device_type 'Bruker SMART CCD'
_diffrn_measurement_method \w
_diffrn_radiation_monochromator graphite
_diffrn_radiation_source 'fine-focus sealed tube'
_diffrn_radiation_type MoK\a
_diffrn_radiation_wavelength 0.71073
_diffrn_reflns_av_R_equivalents 0.0244
_diffrn_reflns_av_sigmaI/netI 0.0179
_diffrn_reflns_limit_h_max 6
_diffrn_reflns_limit_h_min -9
_diffrn_reflns_limit_k_max 9
_diffrn_reflns_limit_k_min -9
_diffrn_reflns_limit_l_max 24
_diffrn_reflns_limit_l_min -17
_diffrn_reflns_number 6331
_diffrn_reflns_theta_full 26.42
_diffrn_reflns_theta_max 26.42
_diffrn_reflns_theta_min 2.11
_exptl_absorpt_coefficient_mu 0.133
_exptl_absorpt_correction_T_max 0.977
_exptl_absorpt_correction_T_min 0.969
_exptl_absorpt_correction_type multi-scan
_exptl_absorpt_process_details '(SADABS; Bruker, 1997)'
_exptl_crystal_colour colourless
_exptl_crystal_density_diffrn 1.444
_exptl_crystal_density_method 'not measured'
_exptl_crystal_description block
_exptl_crystal_F_000 520
_exptl_crystal_size_max 0.24
_exptl_crystal_size_mid 0.22
_exptl_crystal_size_min 0.18
_refine_diff_density_max 0.251
_refine_diff_density_min -0.174
_refine_ls_abs_structure_details none
_refine_ls_extinction_coef 0.067(5)
_refine_ls_extinction_expression Fc^*^=kFc[1+0.001xFc^2^\l^3^/sin(2\q)]^-1/4^
_refine_ls_extinction_method SHELXL
_refine_ls_goodness_of_fit_ref 1.063
_refine_ls_hydrogen_treatment mixed
_refine_ls_matrix_type full
_refine_ls_number_parameters 174
_refine_ls_number_reflns 1359
_refine_ls_number_restraints 0
_refine_ls_restrained_S_all 1.063
_refine_ls_R_factor_all 0.0305
_refine_ls_R_factor_gt 0.0281
_refine_ls_shift/su_max 0.000
_refine_ls_shift/su_mean 0.000
_refine_ls_structure_factor_coef Fsqd
_refine_ls_weighting_details 'calc w=1/[\s^2^(Fo^2^)+(0.0475P)^2^+0.1468P] where P=(Fo^2^+2Fc^2^)/3'
_refine_ls_weighting_scheme calc
_refine_ls_wR_factor_gt 0.0720
_refine_ls_wR_factor_ref 0.0743
_reflns_number_gt 1280
_reflns_number_total 1359
_reflns_threshold_expression I>2\s(I)
_cod_data_source_file hb2687.cif
_cod_data_source_block I
_cod_depositor_comments
;
The following automatic conversions were performed:
'_symmetry_cell_setting' value 'Orthorhombic' changed to 'orthorhombic'
according to '/home/saulius/struct/CIF-dictionaries/cif_core.dic'
dictionary named 'cif_core.dic' version 2.4.1 from 2010-06-29.

Automatic conversion script
Id: cif_fix_enum 1527 2010-12-29 10:47:43Z saulius 

The following automatic conversions were performed:

'_symmetry_cell_setting' value 'Orthorhombic' changed to
'orthorhombic' according to
/home/saulius/struct/CIF-dictionaries/cif_core.dic dictionary named
'cif_core.dic' version 2.4.1 from 2010-06-29.

Automatic conversion script
Id: cif_fix_values 1715 2011-07-08 13:25:40Z adriana 
;
_cod_original_sg_symbol_H-M 'P 212121'
_cod_database_code 2217521
_cod_database_fobs_code 2217521

loop_
_symmetry_equiv_pos_as_xyz
'x, y, z'
'-x+1/2, -y, z+1/2'
'-x, y+1/2, -z+1/2'
'x+1/2, -y+1/2, -z'

loop_
_atom_site_type_symbol
_atom_site_label
_atom_site_fract_x
_atom_site_fract_y
_atom_site_fract_z
_atom_site_U_iso_or_equiv
_atom_site_adp_type
_atom_site_calc_flag
_atom_site_refinement_flags
_atom_site_occupancy
O O1 0.5541(2) 0.9115(2) 0.77366(8) 0.0413(4) Uani d . 1
H H1 0.611(4) 0.989(4) 0.7999(16) 0.062 Uiso d . 1
O O2 0.14604(17) 0.39481(16) 0.92596(8) 0.0324(3) Uani d . 1
O O3 0.42454(16) 0.30294(16) 0.92082(7) 0.0285(3) Uani d . 1
O O4 0.01406(16) 0.07039(17) 0.94283(7) 0.0279(3) Uani d . 1
H H4 0.002(3) 0.110(3) 0.9859(13) 0.042 Uiso d . 1
O O5 0.30427(18) 0.05497(16) 1.04183(6) 0.0244(3) Uani d . 1
H H5 0.406(3) 0.086(3) 1.0507(12) 0.037 Uiso d . 1
O O6 0.2651(2) -0.28770(17) 0.91791(7) 0.0324(3) Uani d . 1
H H6 0.218(4) -0.387(4) 0.9212(13) 0.049 Uiso d . 1
O O7 0.1836(2) -0.27117(18) 1.02899(7) 0.0380(4) Uani d . 1
N N1 0.6127(2) 0.5901(2) 0.84455(8) 0.0280(4) Uani d . 1
H H1D 0.561(3) 0.510(3) 0.8145(13) 0.042 Uiso d . 1
H H1E 0.665(3) 0.529(3) 0.8822(13) 0.042 Uiso d . 1
H H1F 0.521(3) 0.666(3) 0.8599(12) 0.042 Uiso d . 1
C C1 0.8957(3) 0.5543(4) 0.78287(12) 0.0517(6) Uani d . 1
H H1A 0.8387 0.4739 0.7520 0.078 Uiso calc R 1
H H1B 0.9459 0.4921 0.8213 0.078 Uiso calc R 1
H H1C 0.9882 0.6146 0.7585 0.078 Uiso calc R 1
C C2 0.7608(3) 0.6838(2) 0.80928(9) 0.0288(4) Uani d . 1
H H2 0.8185 0.7610 0.8428 0.035 Uiso calc R 1
C C3 0.6849(3) 0.7920(3) 0.75103(10) 0.0333(4) Uani d . 1
H H3A 0.7805 0.8555 0.7289 0.040 Uiso calc R 1
H H3B 0.6330 0.7154 0.7167 0.040 Uiso calc R 1
C C4 0.2611(2) 0.2769(2) 0.92464(8) 0.0198(3) Uani d . 1
C C5 0.1966(2) 0.0871(2) 0.92587(8) 0.0204(3) Uani d . 1
H H5A 0.2126 0.0400 0.8791 0.025 Uiso calc R 1
C C6 0.3130(2) -0.0200(2) 0.97483(8) 0.0202(3) Uani d . 1
H H6A 0.4360 -0.0185 0.9583 0.024 Uiso calc R 1
C C7 0.2464(2) -0.2062(2) 0.97795(9) 0.0236(4) Uani d . 1
O O8 0.7125(2) 0.1422(2) 0.85702(9) 0.0460(4) Uani d . 1
H H8A 0.633(4) 0.190(4) 0.8814(15) 0.055 Uiso d . 1
H H8B 0.802(4) 0.119(4) 0.8783(15) 0.055 Uiso d . 1

loop_
_atom_site_aniso_label
_atom_site_aniso_U_11
_atom_site_aniso_U_22
_atom_site_aniso_U_33
_atom_site_aniso_U_12
_atom_site_aniso_U_13
_atom_site_aniso_U_23
O1 0.0473(9) 0.0330(7) 0.0436(8) 0.0065(7) -0.0122(7) -0.0017(7)
O2 0.0262(6) 0.0181(6) 0.0529(8) 0.0018(5) 0.0047(6) -0.0008(6)
O3 0.0223(6) 0.0244(6) 0.0388(7) -0.0023(5) 0.0013(5) 0.0022(6)
O4 0.0199(6) 0.0271(6) 0.0368(7) -0.0029(6) -0.0025(5) 0.0002(6)
O5 0.0243(6) 0.0266(6) 0.0224(6) -0.0045(5) -0.0013(5) -0.0019(5)
O6 0.0449(8) 0.0189(6) 0.0333(7) -0.0063(6) 0.0090(6) -0.0044(5)
O7 0.0538(9) 0.0273(6) 0.0329(7) -0.0120(7) 0.0100(7) 0.0029(6)
N1 0.0337(9) 0.0260(7) 0.0244(7) -0.0005(8) 0.0006(6) 0.0017(6)
C1 0.0465(13) 0.0641(15) 0.0445(12) 0.0226(13) 0.0113(10) 0.0148(11)
C2 0.0276(9) 0.0329(9) 0.0259(8) -0.0018(9) -0.0010(7) 0.0022(7)
C3 0.0421(11) 0.0314(9) 0.0265(8) -0.0037(9) -0.0002(8) 0.0062(7)
C4 0.0244(8) 0.0181(7) 0.0169(7) -0.0002(7) -0.0004(7) 0.0006(6)
C5 0.0211(7) 0.0177(7) 0.0225(7) -0.0016(6) 0.0008(7) -0.0008(7)
C6 0.0195(7) 0.0184(7) 0.0228(7) -0.0003(7) 0.0012(6) 0.0000(6)
C7 0.0230(8) 0.0187(8) 0.0291(8) 0.0013(7) 0.0000(7) 0.0004(7)
O8 0.0416(9) 0.0528(10) 0.0435(9) 0.0115(8) -0.0096(7) -0.0171(7)

loop_
_atom_type_symbol
_atom_type_description
_atom_type_scat_dispersion_real
_atom_type_scat_dispersion_imag
_atom_type_scat_source
C C 0.0033 0.0000 'International Tables Vol C Tables 4.2.6.8 and 6.1.1.4'
H H 0.0000 0.0000 'International Tables Vol C Tables 4.2.6.8 and 6.1.1.4'
N N 0.0061 0.0000 'International Tables Vol C Tables 4.2.6.8 and 6.1.1.4'
O O 0.0106 0.0000 'International Tables Vol C Tables 4.2.6.8 and 6.1.1.4'

loop_
_geom_angle_atom_site_label_1
_geom_angle_atom_site_label_2
_geom_angle_atom_site_label_3
_geom_angle
C3 O1 H1 106(2)
C5 O4 H4 106.3(16)
C6 O5 H5 105.4(17)
C7 O6 H6 108.7(17)
C2 N1 H1D 110.4(16)
C2 N1 H1E 106.4(15)
H1D N1 H1E 108(2)
C2 N1 H1F 112.7(15)
H1D N1 H1F 107(2)
H1E N1 H1F 112(2)
C2 C1 H1A 109.5
C2 C1 H1B 109.5
H1A C1 H1B 109.5
C2 C1 H1C 109.5
H1A C1 H1C 109.5
H1B C1 H1C 109.5
N1 C2 C3 108.85(16)
N1 C2 C1 109.68(17)
C3 C2 C1 111.56(16)
N1 C2 H2 108.9
C3 C2 H2 108.9
C1 C2 H2 108.9
O1 C3 C2 113.08(15)
O1 C3 H3A 109.0
C2 C3 H3A 109.0
O1 C3 H3B 109.0
C2 C3 H3B 109.0
H3A C3 H3B 107.8
O3 C4 O2 124.44(16)
O3 C4 C5 117.66(15)
O2 C4 C5 117.89(14)
O4 C5 C6 111.34(13)
O4 C5 C4 113.31(14)
C6 C5 C4 109.88(13)
O4 C5 H5A 107.3
C6 C5 H5A 107.3
C4 C5 H5A 107.3
O5 C6 C7 109.44(13)
O5 C6 C5 108.48(13)
C7 C6 C5 110.12(13)
O5 C6 H6A 109.6
C7 C6 H6A 109.6
C5 C6 H6A 109.6
O7 C7 O6 124.11(15)
O7 C7 C6 123.73(15)
O6 C7 C6 112.17(14)
H8A O8 H8B 114(3)

loop_
_geom_bond_atom_site_label_1
_geom_bond_atom_site_label_2
_geom_bond_distance
O1 C3 1.417(3)
O1 H1 0.89(3)
O2 C4 1.256(2)
O3 C4 1.249(2)
O4 C5 1.419(2)
O4 H4 0.89(2)
O5 C6 1.4166(19)
O5 H5 0.82(3)
O6 C7 1.325(2)
O6 H6 0.85(3)
O7 C7 1.202(2)
N1 C2 1.492(2)
N1 H1D 0.93(3)
N1 H1E 0.95(3)
N1 H1F 0.95(3)
C1 C2 1.512(3)
C1 H1A 0.9600
C1 H1B 0.9600
C1 H1C 0.9600
C2 C3 1.511(3)
C2 H2 0.9800
C3 H3A 0.9700
C3 H3B 0.9700
C4 C5 1.540(2)
C5 C6 1.530(2)
C5 H5A 0.9800
C6 C7 1.520(2)
C6 H6A 0.9800
O8 H8A 0.85(3)
O8 H8B 0.81(3)

loop_
_geom_hbond_atom_site_label_D
_geom_hbond_atom_site_label_H
_geom_hbond_atom_site_label_A
_geom_hbond_site_symmetry_A
_geom_hbond_distance_DH
_geom_hbond_distance_HA
_geom_hbond_distance_DA
_geom_hbond_angle_DHA
O1 H1 O8 1_565 0.89(3) 1.78(3) 2.677(2) 176(3)
O4 H4 O3 4_457 0.89(2) 2.01(3) 2.885(2) 169(2)
O5 H5 O2 4_557 0.82(3) 1.87(3) 2.676(2) 167(3)
O6 H6 O2 1_545 0.85(3) 1.77(3) 2.6091(19) 173(3)
N1 H1D O1 3_646 0.93(3) 2.05(3) 2.945(2) 159(2)
N1 H1E O5 4_557 0.95(3) 1.91(3) 2.852(2) 168(2)
N1 H1F O6 1_565 0.95(3) 2.26(3) 3.121(2) 150(2)
O8 H8A O3 . 0.85(3) 1.95(3) 2.784(2) 169(3)
O8 H8B O4 1_655 0.81(3) 2.06(3) 2.865(2) 173(3)

loop_
_geom_torsion_atom_site_label_1
_geom_torsion_atom_site_label_2
_geom_torsion_atom_site_label_3
_geom_torsion_atom_site_label_4
_geom_torsion
N1 C2 C3 O1 57.1(2)
C1 C2 C3 O1 178.27(18)
O3 C4 C5 O4 169.20(14)
O2 C4 C5 O4 -12.4(2)
O3 C4 C5 C6 44.0(2)
O2 C4 C5 C6 -137.61(15)
O4 C5 C6 O5 -67.82(17)
C4 C5 C6 O5 58.54(17)
O4 C5 C6 C7 51.92(18)
C4 C5 C6 C7 178.28(13)
O5 C6 C7 O7 5.5(2)
C5 C6 C7 O7 -113.67(19)
O5 C6 C7 O6 -174.79(15)
C5 C6 C7 O6 66.06(18)

loop_
_cod_related_entry_id
_cod_related_entry_database
_cod_related_entry_code
1 ChemSpider 30655436
